data_2106712
loop_
_publ_author_name
'Morosin, B.'
'Fallon, P.'
'Valentine, J. S.'

_publ_section_title
;
 Structures of Becton's Pt (N H3)4 Cu Cl4 and Millon's Cu (N H3 )4 Pt Cl4
 salts
;
_journal_name_full 'Acta Crystallographica B (24,1968-38,1982)'
_journal_page_first 2220
_journal_page_last 2223
_journal_volume 31
_journal_year 1975
_chemical_formula_sum 'Cl4 Cu H12 N4 Pt'
_chemical_name_systematic 'Pt (N H3)4 Cu Cl4'
_space_group_IT_number 14
_symmetry_space_group_name_Hall '-P 2ybc'
_symmetry_space_group_name_H-M 'P 1 21/c 1'
_cell_angle_alpha 90
_cell_angle_beta 91.61
_cell_angle_gamma 90
_cell_formula_units_Z 2
_cell_length_a 7.687
_cell_length_b 7.941
_cell_length_c 8.057
_cell_volume 491.625
_citation_journal_id_ASTM ACBCAR
_cod_data_source_file Morosin_ACBCAR_1975_72.cif
_cod_data_source_block H12Cl4Cu1N4Pt1
_cod_original_formula_sum 'H12 Cl4 Cu1 N4 Pt1'
_cod_database_code 2106712

loop_
_symmetry_equiv_pos_as_xyz
x,y,z
-x,y+1/2,-z+1/2
-x,-y,-z
x,-y-1/2,z-1/2

loop_
_atom_site_label
_atom_site_type_symbol
_atom_site_fract_x
_atom_site_fract_y
_atom_site_fract_z
_atom_site_occupancy
_atom_site_U_iso_or_equiv
_atom_site_attached_hydrogens
Cl1 Cl-1 -0.0103 -0.0356 0.2792 1 0.0 0
N1 N-3 0.519 -0.032 0.251 1 0.0 3
Cl2 Cl-1 -0.2068 0.2073 0.0368 1 0.0 0
Cu1 Cu+2 0 0 0 1 0.0 0
N2 N-3 0.317 0.184 0.459 1 0.0 3
Pt1 Pt+2 0.5 0 0.5 1 0.0 0
